data_7717534
loop_
_publ_author_name
'Stacil, Thad'
'Fortney, Vanessa'
'Murphy, Julia'
'Gembicky, Milan'
'Rheingold, Arnold'
'Weinert, Charles'

_publ_section_title
;
 Desulfurization of Isothiocyanates by a Divalent Germanium Amide
;
_journal_name_full 'Dalton Transactions'
_journal_paper_doi 10.1039/D4DT02882A
_journal_year 2024
_chemical_formula_moiety 'C24 H72 Ge2 N4 S2 Si8'
_chemical_formula_sum 'C24 H72 Ge2 N4 S2 Si8'
_chemical_formula_weight 850.87
_space_group_crystal_system monoclinic
_space_group_IT_number 14
_space_group_name_Hall '-P 2ybc'
_space_group_name_H-M_alt 'P 1 21/c 1'
_atom_sites_solution_hydrogens geom
_atom_sites_solution_primary dual
_audit_creation_date 2022-06-29
_audit_creation_method
;
Olex2 1.5
(compiled 2022.04.07 svn.rca3783a0 for OlexSys, GUI svn.r6498)
;
_audit_update_record
;
2024-04-26 deposited with the CCDC.	2024-11-19 downloaded from the CCDC.
;
_cell_angle_alpha 90
_cell_angle_beta 106.559(2)
_cell_angle_gamma 90
_cell_formula_units_Z 4
_cell_length_a 9.0563(16)
_cell_length_b 41.160(7)
_cell_length_c 12.510(2)
_cell_measurement_reflns_used 9832
_cell_measurement_temperature 100.00
_cell_measurement_theta_max 26.38
_cell_measurement_theta_min 2.26
_cell_volume 4469.8(13)
_computing_cell_refinement 'SAINT V8.40B (?, 2016)'
_computing_data_reduction 'SAINT V8.40B (?, 2016)'
_computing_molecular_graphics 'Olex2 1.5 (Dolomanov et al., 2009)'
_computing_publication_material 'Olex2 1.5 (Dolomanov et al., 2009)'
_computing_structure_refinement 'XL  (Sheldrick, 2008)'
_computing_structure_solution 'SHELXT  (Sheldrick, 2015)'
_diffrn_ambient_temperature 100.00
_diffrn_detector 'Bruker APEX2 area detector'
_diffrn_detector_area_resol_mean 7.9
_diffrn_detector_type 'CCD area detector'
_diffrn_measured_fraction_theta_full 1.000
_diffrn_measured_fraction_theta_max 1.000
_diffrn_measurement_device 'three-circle diffractometer'
_diffrn_measurement_device_type 'Bruker SMART APEX2 area detector'
_diffrn_measurement_method '\f and \w scans'
_diffrn_radiation_monochromator 'mirror optics'
_diffrn_radiation_probe x-ray
_diffrn_radiation_type MoK\a
_diffrn_radiation_wavelength 0.71073
_diffrn_reflns_av_R_equivalents 0.0346
_diffrn_reflns_av_unetI/netI 0.0269
_diffrn_reflns_Laue_measured_fraction_full 1.000
_diffrn_reflns_Laue_measured_fraction_max 1.000
_diffrn_reflns_limit_h_max 11
_diffrn_reflns_limit_h_min -11
_diffrn_reflns_limit_k_max 50
_diffrn_reflns_limit_k_min -50
_diffrn_reflns_limit_l_max 13
_diffrn_reflns_limit_l_min -15
_diffrn_reflns_number 42528
_diffrn_reflns_point_group_measured_fraction_full 1.000
_diffrn_reflns_point_group_measured_fraction_max 1.000
_diffrn_reflns_theta_full 25.242
_diffrn_reflns_theta_max 26.014
_diffrn_reflns_theta_min 1.769
_diffrn_source 'microfocus sealed X-ray tube'
_diffrn_source_current 50.0
_diffrn_source_power 2.5
_diffrn_source_type 'Incoatec I\ms'
_diffrn_source_voltage 50.0
_diffrn_standards_number 0
_exptl_absorpt_coefficient_mu 1.674
_exptl_absorpt_correction_T_max 0.5624
_exptl_absorpt_correction_T_min 0.4631
_exptl_absorpt_correction_type multi-scan
_exptl_absorpt_process_details
;
SADABS-2016/2 (Bruker,2016/2) was used for absorption correction.
wR2(int) was 0.1298 before and 0.0456 after correction.
The Ratio of minimum to maximum transmission is 0.8234.
The \l/2 correction factor is Not present.
;
_exptl_crystal_colour colourless
_exptl_crystal_colour_primary colourless
_exptl_crystal_density_diffrn 1.264
_exptl_crystal_description plank
_exptl_crystal_F_000 1808
_exptl_crystal_size_max 0.2
_exptl_crystal_size_mid 0.03
_exptl_crystal_size_min 0.02
_refine_diff_density_max 0.728
_refine_diff_density_min -0.295
_refine_diff_density_rms 0.060
_refine_ls_extinction_method none
_refine_ls_goodness_of_fit_ref 1.021
_refine_ls_hydrogen_treatment constr
_refine_ls_matrix_type full
_refine_ls_number_parameters 385
_refine_ls_number_reflns 8806
_refine_ls_number_restraints 0
_refine_ls_restrained_S_all 1.021
_refine_ls_R_factor_all 0.0321
_refine_ls_R_factor_gt 0.0257
_refine_ls_shift/su_max 0.002
_refine_ls_shift/su_mean 0.000
_refine_ls_structure_factor_coef Fsqd
_refine_ls_weighting_details 'w=1/[\s^2^(Fo^2^)+(0.0279P)^2^+3.1437P] where P=(Fo^2^+2Fc^2^)/3'
_refine_ls_weighting_scheme calc
_refine_ls_wR_factor_gt 0.0622
_refine_ls_wR_factor_ref 0.0650
_reflns_Friedel_coverage 0.000
_reflns_number_gt 7657
_reflns_number_total 8806
_reflns_threshold_expression 'I > 2\s(I)'
_cod_data_source_file d4dt02882a2.cif
_cod_data_source_block t50146
_cod_original_cell_volume 4469.8(14)
_cod_database_code 7717534
_shelx_shelxl_version_number 2018/3
_shelx_space_group_comment
;
The symmetry employed for this shelxl refinement is uniquely defined
by the following loop, which should always be used as a source of
symmetry information in preference to the above space-group names.
They are only intended as comments.
;
_shelx_estimated_absorpt_t_max 0.967
_shelx_estimated_absorpt_t_min 0.731
_olex2_refinement_description
;
1. Fixed Uiso
 At 1.5 times of:
  All C(H,H,H) groups
2.a Idealised Me refined as rotating group:
 C1(H1A,H1B,H1C), C2(H2A,H2B,H2C), C3(H3A,H3B,H3C), C4(H4A,H4B,H4C), C5(H5A,
 H5B,H5C), C6(H6A,H6B,H6C), C7(H7A,H7B,H7C), C8(H8A,H8B,H8C), C9(H9A,H9B,H9C),
 C10(H10A,H10B,H10C), C11(H11A,H11B,H11C), C12(H12A,H12B,H12C), C13(H13A,H13B,
 H13C), C14(H14A,H14B,H14C), C15(H15A,H15B,H15C), C16(H16A,H16B,H16C), C17(H17A,
 H17B,H17C), C18(H18A,H18B,H18C), C19(H19A,H19B,H19C), C20(H20A,H20B,H20C),
 C21(H21A,H21B,H21C), C22(H22A,H22B,H22C), C23(H23A,H23B,H23C), C24(H24A,H24B,
 H24C)
;
_olex2_submission_special_instructions 'No special instructions were received'

loop_
_space_group_symop_operation_xyz
'x, y, z'
'-x, y+1/2, -z+1/2'
'-x, -y, -z'
'x, -y-1/2, z-1/2'

loop_
_atom_site_label
_atom_site_type_symbol
_atom_site_fract_x
_atom_site_fract_y
_atom_site_fract_z
_atom_site_U_iso_or_equiv
_atom_site_adp_type
_atom_site_occupancy
_atom_site_site_symmetry_order
_atom_site_calc_flag
_atom_site_refinement_flags_posn
_atom_site_refinement_flags_adp
_atom_site_refinement_flags_occupancy
_atom_site_disorder_assembly
_atom_site_disorder_group
Ge1 Ge 0.83135(2) 0.62452(2) 0.56692(2) 0.01214(5) Uani 1 1 d . . . . .
Ge2 Ge 0.60576(2) 0.62555(2) 0.33372(2) 0.01234(6) Uani 1 1 d . . . . .
S1 S 0.57283(5) 0.62309(2) 0.50397(4) 0.01508(10) Uani 1 1 d . . . . .
S2 S 0.86231(6) 0.62476(2) 0.39589(4) 0.01758(10) Uani 1 1 d . . . . .
Si11 Si 0.86381(7) 0.66203(2) 0.78554(5) 0.02009(12) Uani 1 1 d . . . . .
Si12 Si 1.00674(7) 0.69353(2) 0.61938(5) 0.02201(13) Uani 1 1 d . . . . .
Si21 Si 1.10168(6) 0.57702(2) 0.65303(4) 0.01478(11) Uani 1 1 d . . . . .
Si22 Si 0.78609(6) 0.55643(2) 0.66851(4) 0.01542(11) Uani 1 1 d . . . . .
Si31 Si 0.55841(7) 0.66379(2) 0.11872(4) 0.01956(12) Uani 1 1 d . . . . .
Si32 Si 0.47254(7) 0.69919(2) 0.30456(5) 0.02165(13) Uani 1 1 d . . . . .
Si41 Si 0.32001(6) 0.58345(2) 0.24559(4) 0.01539(11) Uani 1 1 d . . . . .
Si42 Si 0.60881(6) 0.55839(2) 0.19722(4) 0.01629(11) Uani 1 1 d . . . . .
N1 N 0.90514(19) 0.66053(4) 0.65467(13) 0.0167(3) Uani 1 1 d . . . . .
N2 N 0.90860(18) 0.58684(4) 0.64249(13) 0.0141(3) Uani 1 1 d . . . . .
N3 N 0.54041(19) 0.66363(4) 0.25564(13) 0.0166(3) Uani 1 1 d . . . . .
N4 N 0.51624(18) 0.58952(3) 0.25099(12) 0.0137(3) Uani 1 1 d . . . . .
C1 C 0.6513(3) 0.66298(6) 0.76486(18) 0.0309(5) Uani 1 1 d . . . . .
H1A H 0.607609 0.682452 0.722456 0.046 Uiso 1 1 calc R U . . .
H1B H 0.630674 0.663417 0.837606 0.046 Uiso 1 1 calc R U . . .
H1C H 0.604118 0.643582 0.723655 0.046 Uiso 1 1 calc R U . . .
C2 C 0.9551(3) 0.62775(5) 0.87845(17) 0.0251(5) Uani 1 1 d . . . . .
H2A H 0.912061 0.607120 0.844334 0.038 Uiso 1 1 calc R U . . .
H2B H 0.934745 0.630143 0.950891 0.038 Uiso 1 1 calc R U . . .
H2C H 1.066575 0.627972 0.888953 0.038 Uiso 1 1 calc R U . . .
C3 C 0.9406(3) 0.69891(6) 0.8712(2) 0.0395(6) Uani 1 1 d . . . . .
H3A H 1.050717 0.701233 0.878378 0.059 Uiso 1 1 calc R U . . .
H3B H 0.925857 0.696556 0.945467 0.059 Uiso 1 1 calc R U . . .
H3C H 0.885474 0.718223 0.834677 0.059 Uiso 1 1 calc R U . . .
C4 C 1.2052(3) 0.69529(6) 0.7203(2) 0.0383(6) Uani 1 1 d . . . . .
H4A H 1.207299 0.711646 0.777660 0.057 Uiso 1 1 calc R U . . .
H4B H 1.279950 0.701135 0.680278 0.057 Uiso 1 1 calc R U . . .
H4C H 1.231803 0.673998 0.755648 0.057 Uiso 1 1 calc R U . . .
C5 C 0.9009(3) 0.73270(5) 0.6210(2) 0.0316(5) Uani 1 1 d . . . . .
H5A H 0.789679 0.728749 0.594938 0.047 Uiso 1 1 calc R U . . .
H5B H 0.929745 0.748460 0.571758 0.047 Uiso 1 1 calc R U . . .
H5C H 0.928138 0.741311 0.697164 0.047 Uiso 1 1 calc R U . . .
C6 C 1.0358(3) 0.69275(5) 0.4778(2) 0.0308(5) Uani 1 1 d . . . . .
H6A H 1.096294 0.673532 0.470796 0.046 Uiso 1 1 calc R U . . .
H6B H 1.091005 0.712388 0.466976 0.046 Uiso 1 1 calc R U . . .
H6C H 0.935534 0.691906 0.421305 0.046 Uiso 1 1 calc R U . . .
C7 C 1.1145(2) 0.53828(5) 0.57810(16) 0.0196(4) Uani 1 1 d . . . . .
H7A H 1.075731 0.520302 0.613876 0.029 Uiso 1 1 calc R U . . .
H7B H 1.222117 0.534122 0.580998 0.029 Uiso 1 1 calc R U . . .
H7C H 1.052341 0.540099 0.500153 0.029 Uiso 1 1 calc R U . . .
C8 C 1.1964(2) 0.60933(5) 0.59119(18) 0.0237(4) Uani 1 1 d . . . . .
H8A H 1.150417 0.609817 0.510171 0.036 Uiso 1 1 calc R U . . .
H8B H 1.306787 0.604704 0.608071 0.036 Uiso 1 1 calc R U . . .
H8C H 1.181659 0.630456 0.622839 0.036 Uiso 1 1 calc R U . . .
C9 C 1.2238(2) 0.57266(5) 0.80014(16) 0.0241(5) Uani 1 1 d . . . . .
H9A H 1.232560 0.593742 0.837822 0.036 Uiso 1 1 calc R U . . .
H9B H 1.326492 0.565015 0.800785 0.036 Uiso 1 1 calc R U . . .
H9C H 1.176322 0.556921 0.839062 0.036 Uiso 1 1 calc R U . . .
C10 C 0.6317(2) 0.57169(5) 0.72844(18) 0.0232(4) Uani 1 1 d . . . . .
H10A H 0.678991 0.583408 0.797986 0.035 Uiso 1 1 calc R U . . .
H10B H 0.572157 0.553277 0.743679 0.035 Uiso 1 1 calc R U . . .
H10C H 0.563241 0.586379 0.675019 0.035 Uiso 1 1 calc R U . . .
C11 C 0.6941(2) 0.53376(5) 0.53762(17) 0.0223(4) Uani 1 1 d . . . . .
H11A H 0.647021 0.549184 0.477969 0.033 Uiso 1 1 calc R U . . .
H11B H 0.614505 0.519261 0.549763 0.033 Uiso 1 1 calc R U . . .
H11C H 0.772207 0.520894 0.516263 0.033 Uiso 1 1 calc R U . . .
C12 C 0.8974(2) 0.52746(5) 0.77736(17) 0.0232(4) Uani 1 1 d . . . . .
H12A H 0.983891 0.518567 0.754292 0.035 Uiso 1 1 calc R U . . .
H12B H 0.829734 0.509711 0.786309 0.035 Uiso 1 1 calc R U . . .
H12C H 0.936647 0.538952 0.848426 0.035 Uiso 1 1 calc R U . . .
C13 C 0.2993(2) 0.55617(5) 0.35961(17) 0.0215(4) Uani 1 1 d . . . . .
H13A H 0.343482 0.534849 0.352164 0.032 Uiso 1 1 calc R U . . .
H13B H 0.189874 0.553690 0.354543 0.032 Uiso 1 1 calc R U . . .
H13C H 0.353608 0.565652 0.431996 0.032 Uiso 1 1 calc R U . . .
C14 C 0.2238(2) 0.62256(5) 0.26137(18) 0.0215(4) Uani 1 1 d . . . . .
H14A H 0.278373 0.632686 0.332580 0.032 Uiso 1 1 calc R U . . .
H14B H 0.116751 0.618329 0.259794 0.032 Uiso 1 1 calc R U . . .
H14C H 0.225929 0.637192 0.200020 0.032 Uiso 1 1 calc R U . . .
C15 C 0.2043(2) 0.56612(5) 0.10876(17) 0.0224(4) Uani 1 1 d . . . . .
H15A H 0.198687 0.581996 0.049352 0.034 Uiso 1 1 calc R U . . .
H15B H 0.100029 0.561099 0.112369 0.034 Uiso 1 1 calc R U . . .
H15C H 0.253622 0.546206 0.093021 0.034 Uiso 1 1 calc R U . . .
C16 C 0.5691(3) 0.56160(5) 0.04219(17) 0.0271(5) Uani 1 1 d . . . . .
H16A H 0.457616 0.561031 0.006938 0.041 Uiso 1 1 calc R U . . .
H16B H 0.617802 0.543354 0.014943 0.041 Uiso 1 1 calc R U . . .
H16C H 0.611073 0.582089 0.023593 0.041 Uiso 1 1 calc R U . . .
C17 C 0.5405(3) 0.51711(5) 0.22585(17) 0.0239(5) Uani 1 1 d . . . . .
H17A H 0.566455 0.513637 0.306584 0.036 Uiso 1 1 calc R U . . .
H17B H 0.590862 0.500453 0.192471 0.036 Uiso 1 1 calc R U . . .
H17C H 0.428649 0.515677 0.193443 0.036 Uiso 1 1 calc R U . . .
C18 C 0.8226(2) 0.55621(5) 0.25601(18) 0.0236(4) Uani 1 1 d . . . . .
H18A H 0.869101 0.576128 0.237226 0.035 Uiso 1 1 calc R U . . .
H18B H 0.861864 0.537431 0.224397 0.035 Uiso 1 1 calc R U . . .
H18C H 0.849189 0.553943 0.337261 0.035 Uiso 1 1 calc R U . . .
C19 C 0.7439(3) 0.64445(6) 0.11665(17) 0.0291(5) Uani 1 1 d . . . . .
H19A H 0.830131 0.657246 0.162420 0.044 Uiso 1 1 calc R U . . .
H19B H 0.750161 0.643588 0.039778 0.044 Uiso 1 1 calc R U . . .
H19C H 0.748789 0.622356 0.146656 0.044 Uiso 1 1 calc R U . . .
C20 C 0.3927(3) 0.64329(5) 0.01867(17) 0.0249(5) Uani 1 1 d . . . . .
H20A H 0.385186 0.620861 0.042852 0.037 Uiso 1 1 calc R U . . .
H20B H 0.408181 0.643264 -0.055734 0.037 Uiso 1 1 calc R U . . .
H20C H 0.297440 0.654956 0.016179 0.037 Uiso 1 1 calc R U . . .
C21 C 0.5659(3) 0.70535(5) 0.05970(19) 0.0364(6) Uani 1 1 d . . . . .
H21A H 0.476456 0.717955 0.065036 0.055 Uiso 1 1 calc R U . . .
H21B H 0.564493 0.703533 -0.018689 0.055 Uiso 1 1 calc R U . . .
H21C H 0.660641 0.716322 0.101861 0.055 Uiso 1 1 calc R U . . .
C22 C 0.2771(3) 0.70962(6) 0.2109(2) 0.0413(6) Uani 1 1 d . . . . .
H22A H 0.277111 0.707442 0.132907 0.062 Uiso 1 1 calc R U . . .
H22B H 0.251419 0.732040 0.225058 0.062 Uiso 1 1 calc R U . . .
H22C H 0.200410 0.694833 0.225761 0.062 Uiso 1 1 calc R U . . .
C23 C 0.6062(3) 0.73425(5) 0.30894(19) 0.0299(5) Uani 1 1 d . . . . .
H23A H 0.712873 0.726484 0.331256 0.045 Uiso 1 1 calc R U . . .
H23B H 0.592376 0.750364 0.362968 0.045 Uiso 1 1 calc R U . . .
H23C H 0.583076 0.744234 0.234890 0.045 Uiso 1 1 calc R U . . .
C24 C 0.4518(3) 0.69749(5) 0.4485(2) 0.0324(5) Uani 1 1 d . . . . .
H24A H 0.383727 0.679430 0.453848 0.049 Uiso 1 1 calc R U . . .
H24B H 0.407450 0.717939 0.465112 0.049 Uiso 1 1 calc R U . . .
H24C H 0.553162 0.694212 0.502077 0.049 Uiso 1 1 calc R U . . .

loop_
_atom_site_aniso_label
_atom_site_aniso_U_11
_atom_site_aniso_U_22
_atom_site_aniso_U_33
_atom_site_aniso_U_23
_atom_site_aniso_U_13
_atom_site_aniso_U_12
Ge1 0.01286(11) 0.01231(10) 0.01148(10) -0.00030(7) 0.00383(8) 0.00019(7)
Ge2 0.01335(11) 0.01258(10) 0.01142(10) 0.00066(7) 0.00408(8) -0.00026(7)
S1 0.0130(2) 0.0205(2) 0.0124(2) -0.00027(17) 0.00474(19) 0.00070(18)
S2 0.0137(2) 0.0271(3) 0.0128(2) 0.00018(18) 0.0051(2) -0.00132(19)
Si11 0.0233(3) 0.0194(3) 0.0159(3) -0.0051(2) 0.0031(2) 0.0036(2)
Si12 0.0195(3) 0.0134(3) 0.0320(3) -0.0009(2) 0.0056(3) -0.0023(2)
Si21 0.0140(3) 0.0158(2) 0.0142(3) -0.00089(19) 0.0035(2) 0.0021(2)
Si22 0.0159(3) 0.0147(2) 0.0158(3) 0.0022(2) 0.0048(2) -0.0003(2)
Si31 0.0252(3) 0.0178(3) 0.0146(3) 0.0035(2) 0.0039(2) -0.0038(2)
Si32 0.0235(3) 0.0134(3) 0.0275(3) 0.0009(2) 0.0064(3) 0.0026(2)
Si41 0.0150(3) 0.0162(2) 0.0151(3) 0.0006(2) 0.0046(2) -0.0019(2)
Si42 0.0182(3) 0.0164(3) 0.0142(3) -0.0011(2) 0.0043(2) 0.0027(2)
N1 0.0190(9) 0.0141(8) 0.0162(8) -0.0032(6) 0.0035(7) -0.0016(6)
N2 0.0150(8) 0.0132(7) 0.0143(8) 0.0012(6) 0.0043(7) 0.0012(6)
N3 0.0193(9) 0.0120(8) 0.0175(8) 0.0028(6) 0.0037(7) 0.0004(6)
N4 0.0152(8) 0.0133(7) 0.0126(8) -0.0011(6) 0.0038(7) -0.0012(6)
C1 0.0309(13) 0.0425(13) 0.0207(11) -0.0043(10) 0.0094(10) 0.0117(10)
C2 0.0312(13) 0.0280(11) 0.0163(10) -0.0025(8) 0.0071(9) 0.0075(9)
C3 0.0593(18) 0.0298(13) 0.0266(12) -0.0110(10) 0.0075(12) -0.0005(12)
C4 0.0250(13) 0.0259(12) 0.0572(17) -0.0063(11) 0.0008(12) -0.0047(10)
C5 0.0338(13) 0.0170(10) 0.0429(14) 0.0003(9) 0.0092(11) 0.0016(9)
C6 0.0328(13) 0.0208(11) 0.0437(14) 0.0034(9) 0.0187(11) -0.0064(9)
C7 0.0235(11) 0.0191(10) 0.0168(10) -0.0008(8) 0.0068(9) 0.0034(8)
C8 0.0169(11) 0.0228(10) 0.0326(12) 0.0035(9) 0.0090(9) 0.0013(8)
C9 0.0203(11) 0.0331(12) 0.0174(10) -0.0042(8) 0.0031(9) 0.0037(9)
C10 0.0212(11) 0.0252(11) 0.0265(11) 0.0044(9) 0.0120(9) -0.0004(8)
C11 0.0236(12) 0.0182(10) 0.0227(11) 0.0010(8) 0.0026(9) -0.0027(8)
C12 0.0249(12) 0.0233(10) 0.0216(11) 0.0070(8) 0.0069(9) 0.0004(8)
C13 0.0228(11) 0.0221(10) 0.0206(10) 0.0015(8) 0.0081(9) -0.0045(8)
C14 0.0161(11) 0.0228(10) 0.0263(11) -0.0005(8) 0.0074(9) 0.0000(8)
C15 0.0197(11) 0.0254(10) 0.0206(10) 0.0000(8) 0.0033(9) -0.0042(8)
C16 0.0323(13) 0.0306(12) 0.0187(11) -0.0025(9) 0.0077(10) 0.0051(9)
C17 0.0287(12) 0.0176(10) 0.0229(11) -0.0024(8) 0.0033(9) 0.0016(8)
C18 0.0223(11) 0.0230(10) 0.0252(11) -0.0020(8) 0.0065(9) 0.0067(8)
C19 0.0299(13) 0.0423(13) 0.0178(11) 0.0041(9) 0.0111(10) -0.0023(10)
C20 0.0293(12) 0.0239(11) 0.0192(11) 0.0024(8) 0.0034(9) -0.0016(9)
C21 0.0606(18) 0.0238(12) 0.0246(12) 0.0057(9) 0.0120(12) -0.0095(11)
C22 0.0312(14) 0.0215(12) 0.0626(18) 0.0010(11) -0.0008(13) 0.0086(10)
C23 0.0416(14) 0.0171(10) 0.0312(12) -0.0024(9) 0.0107(11) -0.0026(9)
C24 0.0447(15) 0.0192(10) 0.0407(14) -0.0044(9) 0.0242(12) 0.0050(10)

loop_
_atom_type_symbol
_atom_type_description
_atom_type_scat_dispersion_real
_atom_type_scat_dispersion_imag
_atom_type_scat_source
C C 0.0033 0.0016 'International Tables Vol C Tables 4.2.6.8 and 6.1.1.4'
H H 0.0000 0.0000 'International Tables Vol C Tables 4.2.6.8 and 6.1.1.4'
Ge Ge 0.1547 1.8001 'International Tables Vol C Tables 4.2.6.8 and 6.1.1.4'
N N 0.0061 0.0033 'International Tables Vol C Tables 4.2.6.8 and 6.1.1.4'
S S 0.1246 0.1234 'International Tables Vol C Tables 4.2.6.8 and 6.1.1.4'
Si Si 0.0817 0.0704 'International Tables Vol C Tables 4.2.6.8 and 6.1.1.4'

loop_
_geom_angle_atom_site_label_1
_geom_angle_atom_site_label_2
_geom_angle_atom_site_label_3
_geom_angle
_geom_angle_site_symmetry_1
_geom_angle_site_symmetry_3
_geom_angle_publ_flag
S2 Ge1 S1 93.84(2) . . ?
N1 Ge1 S1 113.11(5) . . ?
N1 Ge1 S2 116.18(5) . . ?
N2 Ge1 S1 111.22(5) . . ?
N2 Ge1 S2 111.16(5) . . ?
N2 Ge1 N1 110.40(7) . . ?
S2 Ge2 S1 94.34(2) . . ?
N3 Ge2 S1 115.56(5) . . ?
N3 Ge2 S2 109.92(5) . . ?
N3 Ge2 N4 111.02(7) . . ?
N4 Ge2 S1 109.82(5) . . ?
N4 Ge2 S2 115.38(5) . . ?
Ge2 S1 Ge1 85.651(18) . . ?
Ge2 S2 Ge1 86.072(19) . . ?
N1 Si11 C1 110.58(9) . . ?
N1 Si11 C2 112.00(8) . . ?
N1 Si11 C3 114.38(10) . . ?
C1 Si11 C3 105.19(11) . . ?
C2 Si11 C1 111.02(11) . . ?
C2 Si11 C3 103.29(11) . . ?
N1 Si12 C4 109.16(10) . . ?
N1 Si12 C5 110.71(10) . . ?
N1 Si12 C6 116.70(9) . . ?
C5 Si12 C4 110.64(11) . . ?
C6 Si12 C4 105.77(12) . . ?
C6 Si12 C5 103.64(11) . . ?
N2 Si21 C7 111.10(9) . . ?
N2 Si21 C8 111.65(8) . . ?
N2 Si21 C9 113.09(8) . . ?
C8 Si21 C7 107.37(9) . . ?
C8 Si21 C9 105.33(10) . . ?
C9 Si21 C7 107.96(9) . . ?
N2 Si22 C10 114.60(8) . . ?
N2 Si22 C11 109.93(8) . . ?
N2 Si22 C12 110.46(9) . . ?
C10 Si22 C12 103.34(9) . . ?
C11 Si22 C10 108.78(10) . . ?
C11 Si22 C12 109.48(9) . . ?
N3 Si31 C19 110.13(9) . . ?
N3 Si31 C20 111.78(9) . . ?
N3 Si31 C21 114.19(9) . . ?
C19 Si31 C21 104.51(11) . . ?
C20 Si31 C19 110.73(10) . . ?
C20 Si31 C21 105.19(11) . . ?
N3 Si32 C22 109.51(10) . . ?
N3 Si32 C23 111.30(9) . . ?
N3 Si32 C24 116.44(9) . . ?
C22 Si32 C23 109.21(11) . . ?
C24 Si32 C22 105.97(13) . . ?
C24 Si32 C23 104.04(10) . . ?
N4 Si41 C13 111.90(9) . . ?
N4 Si41 C14 111.48(8) . . ?
N4 Si41 C15 112.40(8) . . ?
C13 Si41 C14 106.64(9) . . ?
C13 Si41 C15 108.49(9) . . ?
C14 Si41 C15 105.56(10) . . ?
N4 Si42 C16 111.79(9) . . ?
N4 Si42 C17 111.48(9) . . ?
N4 Si42 C18 115.87(8) . . ?
C16 Si42 C17 106.54(10) . . ?
C18 Si42 C16 106.42(10) . . ?
C18 Si42 C17 104.03(10) . . ?
Si11 N1 Ge1 115.95(9) . . ?
Si12 N1 Ge1 126.38(9) . . ?
Si12 N1 Si11 117.65(9) . . ?
Si21 N2 Ge1 116.99(8) . . ?
Si21 N2 Si22 119.09(9) . . ?
Si22 N2 Ge1 121.61(9) . . ?
Si31 N3 Ge2 114.25(8) . . ?
Si32 N3 Ge2 127.58(9) . . ?
Si32 N3 Si31 118.10(9) . . ?
Si41 N4 Ge2 113.99(8) . . ?
Si42 N4 Ge2 127.77(9) . . ?
Si42 N4 Si41 117.49(8) . . ?
Si11 C1 H1A 109.5 . . ?
Si11 C1 H1B 109.5 . . ?
Si11 C1 H1C 109.5 . . ?
H1A C1 H1B 109.5 . . ?
H1A C1 H1C 109.5 . . ?
H1B C1 H1C 109.5 . . ?
Si11 C2 H2A 109.5 . . ?
Si11 C2 H2B 109.5 . . ?
Si11 C2 H2C 109.5 . . ?
H2A C2 H2B 109.5 . . ?
H2A C2 H2C 109.5 . . ?
H2B C2 H2C 109.5 . . ?
Si11 C3 H3A 109.5 . . ?
Si11 C3 H3B 109.5 . . ?
Si11 C3 H3C 109.5 . . ?
H3A C3 H3B 109.5 . . ?
H3A C3 H3C 109.5 . . ?
H3B C3 H3C 109.5 . . ?
Si12 C4 H4A 109.5 . . ?
Si12 C4 H4B 109.5 . . ?
Si12 C4 H4C 109.5 . . ?
H4A C4 H4B 109.5 . . ?
H4A C4 H4C 109.5 . . ?
H4B C4 H4C 109.5 . . ?
Si12 C5 H5A 109.5 . . ?
Si12 C5 H5B 109.5 . . ?
Si12 C5 H5C 109.5 . . ?
H5A C5 H5B 109.5 . . ?
H5A C5 H5C 109.5 . . ?
H5B C5 H5C 109.5 . . ?
Si12 C6 H6A 109.5 . . ?
Si12 C6 H6B 109.5 . . ?
Si12 C6 H6C 109.5 . . ?
H6A C6 H6B 109.5 . . ?
H6A C6 H6C 109.5 . . ?
H6B C6 H6C 109.5 . . ?
Si21 C7 H7A 109.5 . . ?
Si21 C7 H7B 109.5 . . ?
Si21 C7 H7C 109.5 . . ?
H7A C7 H7B 109.5 . . ?
H7A C7 H7C 109.5 . . ?
H7B C7 H7C 109.5 . . ?
Si21 C8 H8A 109.5 . . ?
Si21 C8 H8B 109.5 . . ?
Si21 C8 H8C 109.5 . . ?
H8A C8 H8B 109.5 . . ?
H8A C8 H8C 109.5 . . ?
H8B C8 H8C 109.5 . . ?
Si21 C9 H9A 109.5 . . ?
Si21 C9 H9B 109.5 . . ?
Si21 C9 H9C 109.5 . . ?
H9A C9 H9B 109.5 . . ?
H9A C9 H9C 109.5 . . ?
H9B C9 H9C 109.5 . . ?
Si22 C10 H10A 109.5 . . ?
Si22 C10 H10B 109.5 . . ?
Si22 C10 H10C 109.5 . . ?
H10A C10 H10B 109.5 . . ?
H10A C10 H10C 109.5 . . ?
H10B C10 H10C 109.5 . . ?
Si22 C11 H11A 109.5 . . ?
Si22 C11 H11B 109.5 . . ?
Si22 C11 H11C 109.5 . . ?
H11A C11 H11B 109.5 . . ?
H11A C11 H11C 109.5 . . ?
H11B C11 H11C 109.5 . . ?
Si22 C12 H12A 109.5 . . ?
Si22 C12 H12B 109.5 . . ?
Si22 C12 H12C 109.5 . . ?
H12A C12 H12B 109.5 . . ?
H12A C12 H12C 109.5 . . ?
H12B C12 H12C 109.5 . . ?
Si41 C13 H13A 109.5 . . ?
Si41 C13 H13B 109.5 . . ?
Si41 C13 H13C 109.5 . . ?
H13A C13 H13B 109.5 . . ?
H13A C13 H13C 109.5 . . ?
H13B C13 H13C 109.5 . . ?
Si41 C14 H14A 109.5 . . ?
Si41 C14 H14B 109.5 . . ?
Si41 C14 H14C 109.5 . . ?
H14A C14 H14B 109.5 . . ?
H14A C14 H14C 109.5 . . ?
H14B C14 H14C 109.5 . . ?
Si41 C15 H15A 109.5 . . ?
Si41 C15 H15B 109.5 . . ?
Si41 C15 H15C 109.5 . . ?
H15A C15 H15B 109.5 . . ?
H15A C15 H15C 109.5 . . ?
H15B C15 H15C 109.5 . . ?
Si42 C16 H16A 109.5 . . ?
Si42 C16 H16B 109.5 . . ?
Si42 C16 H16C 109.5 . . ?
H16A C16 H16B 109.5 . . ?
H16A C16 H16C 109.5 . . ?
H16B C16 H16C 109.5 . . ?
Si42 C17 H17A 109.5 . . ?
Si42 C17 H17B 109.5 . . ?
Si42 C17 H17C 109.5 . . ?
H17A C17 H17B 109.5 . . ?
H17A C17 H17C 109.5 . . ?
H17B C17 H17C 109.5 . . ?
Si42 C18 H18A 109.5 . . ?
Si42 C18 H18B 109.5 . . ?
Si42 C18 H18C 109.5 . . ?
H18A C18 H18B 109.5 . . ?
H18A C18 H18C 109.5 . . ?
H18B C18 H18C 109.5 . . ?
Si31 C19 H19A 109.5 . . ?
Si31 C19 H19B 109.5 . . ?
Si31 C19 H19C 109.5 . . ?
H19A C19 H19B 109.5 . . ?
H19A C19 H19C 109.5 . . ?
H19B C19 H19C 109.5 . . ?
Si31 C20 H20A 109.5 . . ?
Si31 C20 H20B 109.5 . . ?
Si31 C20 H20C 109.5 . . ?
H20A C20 H20B 109.5 . . ?
H20A C20 H20C 109.5 . . ?
H20B C20 H20C 109.5 . . ?
Si31 C21 H21A 109.5 . . ?
Si31 C21 H21B 109.5 . . ?
Si31 C21 H21C 109.5 . . ?
H21A C21 H21B 109.5 . . ?
H21A C21 H21C 109.5 . . ?
H21B C21 H21C 109.5 . . ?
Si32 C22 H22A 109.5 . . ?
Si32 C22 H22B 109.5 . . ?
Si32 C22 H22C 109.5 . . ?
H22A C22 H22B 109.5 . . ?
H22A C22 H22C 109.5 . . ?
H22B C22 H22C 109.5 . . ?
Si32 C23 H23A 109.5 . . ?
Si32 C23 H23B 109.5 . . ?
Si32 C23 H23C 109.5 . . ?
H23A C23 H23B 109.5 . . ?
H23A C23 H23C 109.5 . . ?
H23B C23 H23C 109.5 . . ?
Si32 C24 H24A 109.5 . . ?
Si32 C24 H24B 109.5 . . ?
Si32 C24 H24C 109.5 . . ?
H24A C24 H24B 109.5 . . ?
H24A C24 H24C 109.5 . . ?
H24B C24 H24C 109.5 . . ?

loop_
_geom_bond_atom_site_label_1
_geom_bond_atom_site_label_2
_geom_bond_distance
_geom_bond_site_symmetry_2
_geom_bond_publ_flag
Ge1 S1 2.2482(7) . ?
Ge1 S2 2.2358(6) . ?
Ge1 N1 1.8519(15) . ?
Ge1 N2 1.8470(15) . ?
Ge2 S1 2.2355(6) . ?
Ge2 S2 2.2303(7) . ?
Ge2 N3 1.8522(15) . ?
Ge2 N4 1.8573(15) . ?
Si11 N1 1.7815(17) . ?
Si11 C1 1.868(2) . ?
Si11 C2 1.865(2) . ?
Si11 C3 1.874(2) . ?
Si12 N1 1.7657(17) . ?
Si12 C4 1.881(2) . ?
Si12 C5 1.879(2) . ?
Si12 C6 1.863(2) . ?
Si21 N2 1.7627(17) . ?
Si21 C7 1.8701(19) . ?
Si21 C8 1.866(2) . ?
Si21 C9 1.866(2) . ?
Si22 N2 1.7636(16) . ?
Si22 C10 1.873(2) . ?
Si22 C11 1.862(2) . ?
Si22 C12 1.873(2) . ?
Si31 N3 1.7662(17) . ?
Si31 C19 1.866(2) . ?
Si31 C20 1.860(2) . ?
Si31 C21 1.872(2) . ?
Si32 N3 1.7631(16) . ?
Si32 C22 1.873(2) . ?
Si32 C23 1.874(2) . ?
Si32 C24 1.864(2) . ?
Si41 N4 1.7768(17) . ?
Si41 C13 1.8662(19) . ?
Si41 C14 1.867(2) . ?
Si41 C15 1.875(2) . ?
Si42 N4 1.7659(16) . ?
Si42 C16 1.874(2) . ?
Si42 C17 1.877(2) . ?
Si42 C18 1.867(2) . ?
C1 H1A 0.9800 . ?
C1 H1B 0.9800 . ?
C1 H1C 0.9800 . ?
C2 H2A 0.9800 . ?
C2 H2B 0.9800 . ?
C2 H2C 0.9800 . ?
C3 H3A 0.9800 . ?
C3 H3B 0.9800 . ?
C3 H3C 0.9800 . ?
C4 H4A 0.9800 . ?
C4 H4B 0.9800 . ?
C4 H4C 0.9800 . ?
C5 H5A 0.9800 . ?
C5 H5B 0.9800 . ?
C5 H5C 0.9800 . ?
C6 H6A 0.9800 . ?
C6 H6B 0.9800 . ?
C6 H6C 0.9800 . ?
C7 H7A 0.9800 . ?
C7 H7B 0.9800 . ?
C7 H7C 0.9800 . ?
C8 H8A 0.9800 . ?
C8 H8B 0.9800 . ?
C8 H8C 0.9800 . ?
C9 H9A 0.9800 . ?
C9 H9B 0.9800 . ?
C9 H9C 0.9800 . ?
C10 H10A 0.9800 . ?
C10 H10B 0.9800 . ?
C10 H10C 0.9800 . ?
C11 H11A 0.9800 . ?
C11 H11B 0.9800 . ?
C11 H11C 0.9800 . ?
C12 H12A 0.9800 . ?
C12 H12B 0.9800 . ?
C12 H12C 0.9800 . ?
C13 H13A 0.9800 . ?
C13 H13B 0.9800 . ?
C13 H13C 0.9800 . ?
C14 H14A 0.9800 . ?
C14 H14B 0.9800 . ?
C14 H14C 0.9800 . ?
C15 H15A 0.9800 . ?
C15 H15B 0.9800 . ?
C15 H15C 0.9800 . ?
C16 H16A 0.9800 . ?
C16 H16B 0.9800 . ?
C16 H16C 0.9800 . ?
C17 H17A 0.9800 . ?
C17 H17B 0.9800 . ?
C17 H17C 0.9800 . ?
C18 H18A 0.9800 . ?
C18 H18B 0.9800 . ?
C18 H18C 0.9800 . ?
C19 H19A 0.9800 . ?
C19 H19B 0.9800 . ?
C19 H19C 0.9800 . ?
C20 H20A 0.9800 . ?
C20 H20B 0.9800 . ?
C20 H20C 0.9800 . ?
C21 H21A 0.9800 . ?
C21 H21B 0.9800 . ?
C21 H21C 0.9800 . ?
C22 H22A 0.9800 . ?
C22 H22B 0.9800 . ?
C22 H22C 0.9800 . ?
C23 H23A 0.9800 . ?
C23 H23B 0.9800 . ?
C23 H23C 0.9800 . ?
C24 H24A 0.9800 . ?
C24 H24B 0.9800 . ?
C24 H24C 0.9800 . ?

loop_
_geom_torsion_atom_site_label_1
_geom_torsion_atom_site_label_2
_geom_torsion_atom_site_label_3
_geom_torsion_atom_site_label_4
_geom_torsion
_geom_torsion_site_symmetry_1
_geom_torsion_site_symmetry_2
_geom_torsion_site_symmetry_3
_geom_torsion_site_symmetry_4
_geom_torsion_publ_flag
S1 Ge1 N1 Si11 67.27(10) . . . . ?
S1 Ge1 N1 Si12 -110.94(10) . . . . ?
S1 Ge1 N2 Si21 157.56(7) . . . . ?
S1 Ge1 N2 Si22 -5.02(11) . . . . ?
S1 Ge2 N3 Si31 -176.67(6) . . . . ?
S1 Ge2 N3 Si32 6.36(13) . . . . ?
S1 Ge2 N4 Si41 53.47(9) . . . . ?
S1 Ge2 N4 Si42 -116.26(9) . . . . ?
S2 Ge1 N1 Si11 174.19(6) . . . . ?
S2 Ge1 N1 Si12 -4.03(13) . . . . ?
S2 Ge1 N2 Si21 54.42(9) . . . . ?
S2 Ge1 N2 Si22 -108.16(9) . . . . ?
S2 Ge2 N3 Si31 78.11(9) . . . . ?
S2 Ge2 N3 Si32 -98.87(11) . . . . ?
S2 Ge2 N4 Si41 158.54(6) . . . . ?
S2 Ge2 N4 Si42 -11.18(12) . . . . ?
N1 Ge1 N2 Si21 -76.03(10) . . . . ?
N1 Ge1 N2 Si22 121.39(10) . . . . ?
N2 Ge1 N1 Si11 -58.08(11) . . . . ?
N2 Ge1 N1 Si12 123.71(11) . . . . ?
N3 Ge2 N4 Si41 -75.57(10) . . . . ?
N3 Ge2 N4 Si42 114.71(11) . . . . ?
N4 Ge2 N3 Si31 -50.76(11) . . . . ?
N4 Ge2 N3 Si32 132.26(11) . . . . ?
C1 Si11 N1 Ge1 -61.43(12) . . . . ?
C1 Si11 N1 Si12 116.95(12) . . . . ?
C2 Si11 N1 Ge1 62.97(13) . . . . ?
C2 Si11 N1 Si12 -118.66(11) . . . . ?
C3 Si11 N1 Ge1 -179.95(11) . . . . ?
C3 Si11 N1 Si12 -1.57(15) . . . . ?
C4 Si12 N1 Ge1 -117.28(13) . . . . ?
C4 Si12 N1 Si11 64.53(13) . . . . ?
C5 Si12 N1 Ge1 120.69(12) . . . . ?
C5 Si12 N1 Si11 -57.49(13) . . . . ?
C6 Si12 N1 Ge1 2.50(16) . . . . ?
C6 Si12 N1 Si11 -175.68(11) . . . . ?
C7 Si21 N2 Ge1 -116.02(10) . . . . ?
C7 Si21 N2 Si22 47.02(12) . . . . ?
C8 Si21 N2 Ge1 3.81(13) . . . . ?
C8 Si21 N2 Si22 166.85(10) . . . . ?
C9 Si21 N2 Ge1 122.40(10) . . . . ?
C9 Si21 N2 Si22 -74.56(12) . . . . ?
C10 Si22 N2 Ge1 -48.61(13) . . . . ?
C10 Si22 N2 Si21 149.17(10) . . . . ?
C11 Si22 N2 Ge1 74.25(12) . . . . ?
C11 Si22 N2 Si21 -87.97(12) . . . . ?
C12 Si22 N2 Ge1 -164.82(10) . . . . ?
C12 Si22 N2 Si21 32.95(13) . . . . ?
C13 Si41 N4 Ge2 -91.75(10) . . . . ?
C13 Si41 N4 Si42 79.11(11) . . . . ?
C14 Si41 N4 Ge2 27.58(12) . . . . ?
C14 Si41 N4 Si42 -161.56(10) . . . . ?
C15 Si41 N4 Ge2 145.88(9) . . . . ?
C15 Si41 N4 Si42 -43.26(12) . . . . ?
C16 Si42 N4 Ge2 -107.25(12) . . . . ?
C16 Si42 N4 Si41 83.33(12) . . . . ?
C17 Si42 N4 Ge2 133.61(11) . . . . ?
C17 Si42 N4 Si41 -35.81(13) . . . . ?
C18 Si42 N4 Ge2 14.90(14) . . . . ?
C18 Si42 N4 Si41 -154.52(10) . . . . ?
C19 Si31 N3 Ge2 -40.74(12) . . . . ?
C19 Si31 N3 Si32 136.55(11) . . . . ?
C20 Si31 N3 Ge2 82.80(11) . . . . ?
C20 Si31 N3 Si32 -99.91(12) . . . . ?
C21 Si31 N3 Ge2 -157.94(11) . . . . ?
C21 Si31 N3 Si32 19.35(15) . . . . ?
C22 Si32 N3 Ge2 -124.50(13) . . . . ?
C22 Si32 N3 Si31 58.63(14) . . . . ?
C23 Si32 N3 Ge2 114.65(13) . . . . ?
C23 Si32 N3 Si31 -62.22(13) . . . . ?
C24 Si32 N3 Ge2 -4.35(16) . . . . ?
C24 Si32 N3 Si31 178.78(11) . . . . ?
